data_2002975
loop_
_publ_author_name
'Ferguson, George'
'Glidewell, Christopher'
'Gregson, Richard M.'
'Lavender, Emma S.'

_publ_section_title
;
 Crystal engineering using bisphenols: interwoven ladders, sheet and
 framework structures in the binary adducts of 4,4'-sulfonyldiphenol
 with pyrazine (2/1), 4,4'-bipyridyl (1/1),
 <i>trans</i>-1,2-bis(4-pyridyl)ethene (1/1), 1,2-bis(4-pyridyl)ethane
 (1/1) and 4,4'-trimethylenedipyridine (1/1), and in
 4,4'-sulfonyldiphenol--4,4'-trimethylenedipiperidine--water (2/2/1)
;
_journal_coden_ASTM ASBSDK
_journal_issue 4
_journal_name_full
;
 Acta Crystallographica, Section B: Structural Science
;
_journal_page_first 573
_journal_page_last 590
_journal_paper_doi 10.1107/S0108768199002645
_journal_volume 55
_journal_year 1999
_chemical_formula_moiety 'C12 H10 O4 S, C13 H14 N2'
_chemical_formula_sum 'C25 H24 N2 O4 S'
_chemical_formula_weight 448.52
_chemical_name_systematic
;
4,4'-Sulfonyldiphenol--4,4'-trimethylenedipyridine (1/1)
;
_space_group_IT_number 14
_symmetry_cell_setting monoclinic
_symmetry_space_group_name_Hall '-P 2ybc'
_symmetry_space_group_name_H-M 'P 1 21/c 1'
_cell_angle_alpha 90.00
_cell_angle_beta 105.4699(10)
_cell_angle_gamma 90.00
_cell_formula_units_Z 4
_cell_length_a 10.0292(10)
_cell_length_b 15.579(2)
_cell_length_c 15.0208(10)
_cell_measurement_reflns_used 10602
_cell_measurement_temperature 150.0(10)
_cell_measurement_theta_max 30.3
_cell_measurement_theta_min 2.6
_cell_volume 2261.9(4)
_computing_cell_refinement 'DENZO (Enraf-Nonius, 1997)'
_computing_data_collection 'KappaCCD (Enraf-Nonius, 1997)'
_computing_data_reduction 'DENZO (Enraf-Nonius, 1997)'
_computing_molecular_graphics 'NRCVAX96, ORTEP (Johnson, 1976), PLATON (Spek, 1998)'
_computing_publication_material 'NRCVAX96, SHELXL97  and WordPerfect macro PREP8 (Ferguson, 1998)'
_computing_structure_refinement 'NRCVAX96 (Gabe et al., 1989) and SHELXL97 (Sheldrick, 1997b)'
_computing_structure_solution 'SHELXS97 (Sheldrick, 1997a)'
_diffrn_ambient_temperature 150.0(10)
_diffrn_measured_fraction_theta_full 0.84
_diffrn_measured_fraction_theta_max 0.97
_diffrn_measurement_device_type 'Enraf-Nonius KappaCCD'
_diffrn_measurement_method '\w scans'
_diffrn_radiation_monochromator graphite
_diffrn_radiation_source 'X-ray tube'
_diffrn_radiation_type 'Mo K\a'
_diffrn_radiation_wavelength 0.7107
_diffrn_reflns_av_R_equivalents 0.031
_diffrn_reflns_av_sigmaI/netI 0.0450
_diffrn_reflns_limit_h_max 12
_diffrn_reflns_limit_h_min -12
_diffrn_reflns_limit_k_max 19
_diffrn_reflns_limit_k_min -19
_diffrn_reflns_limit_l_max 19
_diffrn_reflns_limit_l_min -19
_diffrn_reflns_number 10602
_diffrn_reflns_theta_full 25.2
_diffrn_reflns_theta_max 30.2
_diffrn_reflns_theta_min 2.6
_diffrn_standards_decay_% 'no decay'
_exptl_absorpt_coefficient_mu 0.177
_exptl_absorpt_correction_T_max 1.0000
_exptl_absorpt_correction_T_min 1.0000
_exptl_absorpt_correction_type none
_exptl_crystal_colour colourless
_exptl_crystal_density_diffrn 1.317
_exptl_crystal_density_method 'not measured'
_exptl_crystal_description 'block cut from larger piece'
_exptl_crystal_F_000 944
_exptl_crystal_size_max .30
_exptl_crystal_size_mid .30
_exptl_crystal_size_min .30
_refine_diff_density_max 0.269
_refine_diff_density_min -0.358
_refine_ls_extinction_coef 0.0066(14)
_refine_ls_extinction_method SHELXL
_refine_ls_goodness_of_fit_ref 1.039
_refine_ls_hydrogen_treatment constr
_refine_ls_matrix_type full
_refine_ls_number_parameters 292
_refine_ls_number_reflns 5465
_refine_ls_number_restraints 0
_refine_ls_restrained_S_all 1.039
_refine_ls_R_factor_all 0.0692
_refine_ls_R_factor_gt 0.0405
_refine_ls_shift/su_max 0.001
_refine_ls_shift/su_mean 0.000
_refine_ls_structure_factor_coef Fsqd
_refine_ls_weighting_details 'w=1/[\s^2^(Fo^2^)+(0.0620P)^2^+0.2027P] where P=(Fo^2^+2Fc^2^)/3'
_refine_ls_weighting_scheme calc
_refine_ls_wR_factor_ref 0.1151
_reflns_number_gt 3828
_reflns_number_total 5465
_reflns_threshold_expression >2\s(I)
_cod_data_source_file cf0004.cif
_cod_data_source_block 6d
_cod_original_sg_symbol_H-M 'P 21/c'
_cod_database_code 2002975
_cod_database_fobs_code 2002975

loop_
_symmetry_equiv_pos_as_xyz
'x, y, z'
'-x, y+1/2, -z+1/2'
'-x, -y, -z'
'x, -y-1/2, z-1/2'

loop_
_atom_site_label
_atom_site_fract_x
_atom_site_fract_y
_atom_site_fract_z
_atom_site_U_iso_or_equiv
_atom_site_adp_type
_atom_site_calc_flag
_atom_site_refinement_flags
_atom_site_occupancy
_atom_site_disorder_assembly
_atom_site_disorder_group
_atom_site_type_symbol
S1 0.23814(4) 0.07748(3) 0.09133(3) 0.03407(12) Uani d . 1 . . S
O11 0.14797(12) 0.00489(8) 0.08950(9) 0.0437(3) Uani d . 1 . . O
O12 0.35940(12) 0.08684(8) 0.16790(8) 0.0439(3) Uani d . 1 . . O
O14 -0.08787(12) 0.39407(8) 0.06202(10) 0.0508(3) Uani d . 1 . . O
O24 0.40552(11) 0.09085(7) -0.25431(7) 0.0353(3) Uani d . 1 . . O
C11 0.13838(15) 0.17092(10) 0.08364(10) 0.0304(3) Uani d . 1 . . C
C12 -0.00415(15) 0.16806(10) 0.04256(11) 0.0356(4) Uani d . 1 . . C
C13 -0.08130(16) 0.24228(11) 0.03462(12) 0.0376(4) Uani d . 1 . . C
C14 -0.01805(15) 0.31998(10) 0.06644(11) 0.0357(4) Uani d . 1 . . C
C15 0.12475(15) 0.32275(11) 0.10531(12) 0.0368(4) Uani d . 1 . . C
C16 0.20157(15) 0.24850(11) 0.11404(10) 0.0340(3) Uani d . 1 . . C
C21 0.29251(14) 0.07695(9) -0.01041(10) 0.0285(3) Uani d . 1 . . C
C22 0.19855(15) 0.05628(10) -0.09397(11) 0.0337(3) Uani d . 1 . . C
C23 0.23872(15) 0.06097(10) -0.17438(11) 0.0327(3) Uani d . 1 . . C
C24 0.37310(15) 0.08622(9) -0.17296(10) 0.0283(3) Uani d . 1 . . C
C25 0.46723(15) 0.10506(10) -0.08879(11) 0.0318(3) Uani d . 1 . . C
C26 0.42692(15) 0.10098(9) -0.00785(11) 0.0316(3) Uani d . 1 . . C
N31 -0.35849(13) 0.38411(9) -0.01309(10) 0.0361(3) Uani d . 1 . . N
C32 -0.45180(16) 0.32954(11) 0.00330(12) 0.0397(4) Uani d . 1 . . C
C33 -0.59206(16) 0.33550(10) -0.03900(12) 0.0362(4) Uani d . 1 . . C
C34 -0.64118(15) 0.40102(9) -0.10150(10) 0.0289(3) Uani d . 1 . . C
C35 -0.54310(15) 0.45700(10) -0.11908(10) 0.0316(3) Uani d . 1 . . C
C36 -0.40596(16) 0.44668(10) -0.07419(11) 0.0343(3) Uani d . 1 . . C
N41 -1.36352(13) 0.18273(9) -0.24115(9) 0.0374(3) Uani d . 1 . . N
C42 -1.38586(16) 0.26732(11) -0.24185(12) 0.0411(4) Uani d . 1 . . C
C43 -1.28353(15) 0.32759(11) -0.23339(11) 0.0361(4) Uani d . 1 . . C
C44 -1.14730(14) 0.30164(10) -0.22194(10) 0.0300(3) Uani d . 1 . . C
C45 -1.12389(15) 0.21389(10) -0.22187(12) 0.0368(4) Uani d . 1 . . C
C46 -1.23335(16) 0.15735(11) -0.23156(12) 0.0395(4) Uani d . 1 . . C
C51 -0.79200(15) 0.41627(10) -0.14664(12) 0.0357(4) Uani d . 1 . . C
C52 -0.88803(14) 0.33905(10) -0.16117(11) 0.0305(3) Uani d . 1 . . C
C53 -1.03420(15) 0.36768(10) -0.21006(12) 0.0373(4) Uani d . 1 . . C
H14 -0.1702 0.3856 0.0377 0.076 Uiso calc R 1 . . H
H24 0.4832 0.1113 -0.2461 0.053 Uiso calc R 1 . . H
H12 -0.0467 0.1163 0.0207 0.043 Uiso calc R 1 . . H
H13 -0.1762 0.2404 0.0078 0.045 Uiso calc R 1 . . H
H15 0.1680 0.3747 0.1253 0.044 Uiso calc R 1 . . H
H16 0.2966 0.2505 0.1405 0.041 Uiso calc R 1 . . H
H22 0.1091 0.0394 -0.0954 0.040 Uiso calc R 1 . . H
H23 0.1760 0.0472 -0.2303 0.039 Uiso calc R 1 . . H
H25 0.5575 0.1204 -0.0871 0.038 Uiso calc R 1 . . H
H26 0.4896 0.1143 0.0482 0.038 Uiso calc R 1 . . H
H32 -0.4210 0.2853 0.0453 0.048 Uiso calc R 1 . . H
H33 -0.6530 0.2957 -0.0255 0.043 Uiso calc R 1 . . H
H35 -0.5707 0.5014 -0.1613 0.038 Uiso calc R 1 . . H
H36 -0.3426 0.4852 -0.0869 0.041 Uiso calc R 1 . . H
H42 -1.4758 0.2864 -0.2484 0.049 Uiso calc R 1 . . H
H43 -1.3052 0.3857 -0.2353 0.043 Uiso calc R 1 . . H
H45 -1.0349 0.1931 -0.2153 0.044 Uiso calc R 1 . . H
H46 -1.2153 0.0988 -0.2314 0.047 Uiso calc R 1 . . H
H51A -0.7998 0.4424 -0.2064 0.043 Uiso calc R 1 . . H
H51B -0.8255 0.4578 -0.1096 0.043 Uiso calc R 1 . . H
H52A -0.8866 0.3135 -0.1020 0.037 Uiso calc R 1 . . H
H52B -0.8571 0.2962 -0.1981 0.037 Uiso calc R 1 . . H
H53A -1.0576 0.4158 -0.1760 0.045 Uiso calc R 1 . . H
H53B -1.0340 0.3887 -0.2708 0.045 Uiso calc R 1 . . H

loop_
_atom_site_aniso_label
_atom_site_aniso_U_11
_atom_site_aniso_U_22
_atom_site_aniso_U_33
_atom_site_aniso_U_12
_atom_site_aniso_U_13
_atom_site_aniso_U_23
S1 0.0331(2) 0.0354(2) 0.0339(2) 0.00144(15) 0.00938(15) 0.00827(16)
O11 0.0448(7) 0.0373(7) 0.0520(7) -0.0031(5) 0.0181(6) 0.0137(5)
O12 0.0387(7) 0.0569(8) 0.0331(6) 0.0067(5) 0.0043(5) 0.0092(5)
O14 0.0303(6) 0.0417(7) 0.0776(10) 0.0015(5) 0.0093(6) -0.0174(6)
O24 0.0280(6) 0.0423(7) 0.0369(6) -0.0026(4) 0.0110(4) -0.0053(5)
C11 0.0288(8) 0.0356(9) 0.0285(8) -0.0003(6) 0.0105(6) 0.0014(6)
C12 0.0319(8) 0.0343(9) 0.0408(9) -0.0052(6) 0.0101(7) -0.0045(7)
C13 0.0225(8) 0.0431(10) 0.0462(10) -0.0017(6) 0.0073(6) -0.0071(7)
C14 0.0313(9) 0.0372(9) 0.0401(9) 0.0003(6) 0.0123(7) -0.0082(7)
C15 0.0305(8) 0.0397(9) 0.0410(9) -0.0068(6) 0.0107(6) -0.0126(7)
C16 0.0256(8) 0.0454(9) 0.0309(8) -0.0031(6) 0.0074(6) -0.0042(7)
C21 0.0272(8) 0.0233(7) 0.0349(8) 0.0020(5) 0.0082(6) 0.0036(6)
C22 0.0266(8) 0.0335(8) 0.0400(9) -0.0058(6) 0.0075(6) 0.0019(7)
C23 0.0294(8) 0.0323(8) 0.0341(8) -0.0063(6) 0.0047(6) -0.0026(6)
C24 0.0280(7) 0.0219(7) 0.0354(8) 0.0028(5) 0.0094(6) -0.0014(6)
C25 0.0224(7) 0.0323(8) 0.0404(9) 0.0004(5) 0.0079(6) -0.0004(7)
C26 0.0264(8) 0.0297(8) 0.0356(8) 0.0012(5) 0.0031(6) -0.0001(6)
N31 0.0317(7) 0.0362(8) 0.0413(8) 0.0012(5) 0.0112(6) -0.0044(6)
C32 0.0371(9) 0.0350(9) 0.0470(10) 0.0047(6) 0.0111(7) 0.0065(7)
C33 0.0321(8) 0.0306(8) 0.0487(10) -0.0007(6) 0.0156(7) 0.0050(7)
C34 0.0304(8) 0.0261(8) 0.0323(8) -0.0009(5) 0.0122(6) -0.0037(6)
C35 0.0354(8) 0.0306(8) 0.0297(8) -0.0042(6) 0.0102(6) 0.0000(6)
C36 0.0336(8) 0.0361(9) 0.0355(8) -0.0076(6) 0.0135(6) -0.0058(7)
N41 0.0304(7) 0.0455(8) 0.0363(8) -0.0055(5) 0.0087(5) 0.0001(6)
C42 0.0276(9) 0.0489(11) 0.0472(10) 0.0024(7) 0.0108(7) -0.0039(8)
C43 0.0299(8) 0.0365(9) 0.0419(9) 0.0048(6) 0.0095(6) -0.0018(7)
C44 0.0286(8) 0.0340(8) 0.0275(8) 0.0012(6) 0.0077(6) 0.0024(6)
C45 0.0268(8) 0.0354(9) 0.0474(10) 0.0031(6) 0.0087(7) 0.0034(7)
C46 0.0361(9) 0.0348(9) 0.0453(10) 0.0003(6) 0.0069(7) 0.0039(7)
C51 0.0303(8) 0.0303(8) 0.0467(10) 0.0001(6) 0.0105(7) 0.0020(7)
C52 0.0290(8) 0.0295(8) 0.0344(8) 0.0008(6) 0.0107(6) 0.0011(6)
C53 0.0310(8) 0.0328(9) 0.0473(10) 0.0008(6) 0.0091(7) 0.0054(7)

loop_
_atom_type_symbol
_atom_type_description
_atom_type_scat_dispersion_real
_atom_type_scat_dispersion_imag
_atom_type_scat_source
C C 0.0033 0.0016 'International Tables Vol C Tables 4.2.6.8 and 6.1.1.4'
H H 0.0000 0.0000 'International Tables Vol C Tables 4.2.6.8 and 6.1.1.4'
N N 0.0061 0.0033 'International Tables Vol C Tables 4.2.6.8 and 6.1.1.4'
O O 0.0106 0.0060 'International Tables Vol C Tables 4.2.6.8 and 6.1.1.4'
S S 0.1246 0.1234 'International Tables Vol C Tables 4.2.6.8 and 6.1.1.4'

loop_
_geom_angle_atom_site_label_1
_geom_angle_atom_site_label_2
_geom_angle_atom_site_label_3
_geom_angle
_geom_angle_publ_flag
O11 S1 O12 119.04(7) no
O11 S1 C11 107.79(7) no
O11 S1 C21 108.57(7) no
O12 S1 C11 108.29(7) no
O12 S1 C21 107.67(7) no
C11 S1 C21 104.55(7) no
S1 C11 C12 120.06(12) no
S1 C11 C16 120.02(11) no
C12 C11 C16 119.84(15) no
C11 C12 C13 119.70(14) no
C12 C13 C14 120.42(14) no
O14 C14 C13 123.18(14) no
O14 C14 C15 117.23(14) no
C13 C14 C15 119.59(15) no
C14 C15 C16 119.99(15) no
C11 C16 C15 120.45(14) no
S1 C21 C22 119.59(11) no
S1 C21 C26 119.95(12) no
C22 C21 C26 120.39(14) no
C21 C22 C23 119.61(13) no
C22 C23 C24 120.60(14) no
O24 C24 C25 122.88(13) no
O24 C24 C23 117.76(13) no
C23 C24 C25 119.36(14) no
C24 C25 C26 120.18(13) no
C21 C26 C25 119.84(14) no
C32 N31 C36 116.90(13) no
N31 C32 C33 123.33(15) no
C32 C33 C34 119.66(15) no
C33 C34 C35 116.66(14) no
C33 C34 C51 123.75(14) no
C35 C34 C51 119.53(13) no
C34 C35 C36 120.05(14) no
N31 C36 C35 123.40(14) no
C42 N41 C46 116.75(14) no
N41 C42 C43 123.69(14) no
C42 C43 C44 119.89(15) no
C43 C44 C45 116.56(14) no
C45 C44 C53 123.45(13) no
C43 C44 C53 119.99(14) no
C44 C45 C46 119.85(14) no
N41 C46 C45 123.25(15) no
C34 C51 C52 117.57(13) no
C51 C52 C53 109.24(12) no
C44 C53 C52 117.08(13) no

loop_
_geom_bond_atom_site_label_1
_geom_bond_atom_site_label_2
_geom_bond_distance
_geom_bond_publ_flag
S1 O11 1.4436(12) no
S1 O12 1.4412(12) no
S1 C11 1.7528(16) no
S1 C21 1.7542(15) no
O14 C14 1.3426(19) no
O24 C24 1.3477(18) no
C11 C12 1.398(2) no
C11 C16 1.384(2) no
C12 C13 1.379(2) no
C13 C14 1.391(2) no
C14 C15 1.396(2) no
C15 C16 1.376(2) no
C21 C22 1.391(2) no
C21 C26 1.390(2) no
C22 C23 1.373(2) no
C23 C24 1.399(2) no
C24 C25 1.392(2) no
C25 C26 1.381(2) no
N31 C32 1.335(2) no
N31 C36 1.336(2) no
C32 C33 1.384(2) no
C33 C34 1.385(2) no
C34 C35 1.391(2) no
C34 C51 1.502(2) no
C35 C36 1.370(2) no
N41 C42 1.336(2) no
N41 C46 1.335(2) no
C42 C43 1.372(2) no
C43 C44 1.391(2) no
C44 C45 1.387(2) no
C44 C53 1.506(2) no
C45 C46 1.384(2) no
C51 C52 1.520(2) no
C52 C53 1.521(2) no

loop_
_geom_hbond_atom_site_label_D
_geom_hbond_atom_site_label_H
_geom_hbond_atom_site_label_A
_geom_hbond_site_symmetry_A
_geom_hbond_distance_DH
_geom_hbond_distance_HA
_geom_hbond_distance_DA
_geom_hbond_angle_DHA
_geom_hbond_publ_flag
O14 H14 N31 . .82 1.84 2.6514(19) 171 no
O24 H24 N41 1_755 .82 1.88 2.6850(18) 166 no
C12 H12 O11 3_555 .93 2.54 3.428(2) 160 no
C26 H26 O12 . .93 2.52 2.903(2) 105 no

loop_
_geom_torsion_atom_site_label_1
_geom_torsion_atom_site_label_2
_geom_torsion_atom_site_label_3
_geom_torsion_atom_site_label_4
_geom_torsion
_geom_torsion_publ_flag
O12 S1 C11 C16 28.38(15) no
O11 S1 C11 C16 158.40(12) no
C21 S1 C11 C16 -86.20(13) no
O12 S1 C11 C12 -154.85(13) no
O11 S1 C11 C12 -24.83(15) no
C21 S1 C11 C12 90.57(14) no
C16 C11 C12 C13 -1.5(2) no
S1 C11 C12 C13 -178.32(12) no
C11 C12 C13 C14 .6(2) no
C12 C13 C14 O14 -178.89(16) no
C12 C13 C14 C15 1.0(3) no
O14 C14 C15 C16 178.27(15) no
C13 C14 C15 C16 -1.6(3) no
C14 C15 C16 C11 .7(2) no
C12 C11 C16 C15 .9(2) no
S1 C11 C16 C15 177.70(12) no
O12 S1 C21 C26 -12.27(14) no
O11 S1 C21 C26 -142.40(12) no
C11 S1 C21 C26 102.75(13) no
O12 S1 C21 C22 170.74(12) no
O11 S1 C21 C22 40.61(14) no
C11 S1 C21 C22 -74.24(13) no
C26 C21 C22 C23 -1.0(2) no
S1 C21 C22 C23 176.02(12) no
C21 C22 C23 C24 .1(2) no
C22 C23 C24 O24 -178.99(14) no
C22 C23 C24 C25 1.3(2) no
O24 C24 C25 C26 178.56(13) no
C23 C24 C25 C26 -1.7(2) no
C24 C25 C26 C21 .8(2) no
C22 C21 C26 C25 .5(2) no
S1 C21 C26 C25 -176.44(11) no
C36 N31 C32 C33 -.4(2) no
N31 C32 C33 C34 -.3(3) no
C32 C33 C34 C35 1.1(2) no
C32 C33 C34 C51 -176.13(16) no
C33 C34 C35 C36 -1.1(2) no
C51 C34 C35 C36 176.20(14) no
C32 N31 C36 C35 .4(2) no
C34 C35 C36 N31 .4(2) no
C46 N41 C42 C43 .0(3) no
N41 C42 C43 C44 -1.0(3) no
C42 C43 C44 C45 1.4(2) no
C42 C43 C44 C53 -178.35(15) no
C43 C44 C45 C46 -.9(2) no
C53 C44 C45 C46 178.84(15) no
C42 N41 C46 C45 .5(3) no
C44 C45 C46 N41 -.1(3) no
C33 C34 C51 C52 -28.8(2) no
C35 C34 C51 C52 154.06(14) no
C34 C51 C52 C53 -178.32(14) no
C45 C44 C53 C52 -23.4(2) no
C43 C44 C53 C52 156.27(15) no
C51 C52 C53 C44 -173.91(14) no

loop_
_cod_related_entry_id
_cod_related_entry_database
_cod_related_entry_code
1 ChemSpider 21140663
